data_1554245
loop_
_publ_author_name
'Lei, Yunxiang'
'Dai, Wenbo'
'Liu, Zhiqi'
'Guo, Shuai'
'Cai, Zhengxu'
'Shi, Jianbing'
'Zheng, Xiaoyan'
'Zhi, Junge'
'Tong, Bin'
'Dong, Yuping'

_publ_section_title
;
 A novel strategy for realizing dual state fluorescence and
 low-temperature phosphorescence
;
_journal_issue 2
_journal_name_full 'Materials Chemistry Frontiers'
_journal_page_first 284
_journal_paper_doi 10.1039/C8QM00613J
_journal_volume 3
_journal_year 2019
_chemical_formula_moiety 'C29 H20 N2'
_chemical_formula_sum 'C29 H20 N2'
_chemical_formula_weight 396.47
_space_group_crystal_system orthorhombic
_space_group_IT_number 29
_space_group_name_Hall 'P 2c -2ac'
_space_group_name_H-M_alt 'P c a 21'
_atom_sites_solution_hydrogens geom
_atom_sites_solution_primary direct
_audit_creation_date 2018-04-04
_audit_creation_method
;
Olex2 1.2
(compiled 2017.08.10 svn.r3458 for OlexSys, GUI svn.r5381)
;
_audit_update_record
;
2018-07-05 deposited with the CCDC.
2018-12-11 downloaded from the CCDC.
;
_cell_angle_alpha 90
_cell_angle_beta 90
_cell_angle_gamma 90
_cell_formula_units_Z 4
_cell_length_a 8.7745(18)
_cell_length_b 11.508(2)
_cell_length_c 20.298(4)
_cell_measurement_reflns_used 6331
_cell_measurement_temperature 153(2)
_cell_measurement_theta_max 31.4352
_cell_measurement_theta_min 2.0343
_cell_volume 2049.6(7)
_computing_molecular_graphics 'Olex2 (Dolomanov et al., 2009)'
_computing_publication_material 'Olex2 (Dolomanov et al., 2009)'
_computing_structure_refinement 'XL (Sheldrick, 2008)'
_computing_structure_solution 'ShelXS (Sheldrick, 2008)'
_diffrn_ambient_temperature 153.15
_diffrn_measured_fraction_theta_full 0.993
_diffrn_measured_fraction_theta_max 0.993
_diffrn_measurement_device_type 'multiwire proportional'
_diffrn_measurement_method 'phi and omega scans'
_diffrn_radiation_monochromator graphite
_diffrn_radiation_type MoK\a
_diffrn_radiation_wavelength 0.71073
_diffrn_reflns_av_R_equivalents 0.0920
_diffrn_reflns_av_unetI/netI 0.0652
_diffrn_reflns_Laue_measured_fraction_full 0.993
_diffrn_reflns_Laue_measured_fraction_max 0.993
_diffrn_reflns_limit_h_max 10
_diffrn_reflns_limit_h_min -10
_diffrn_reflns_limit_k_max 13
_diffrn_reflns_limit_k_min -13
_diffrn_reflns_limit_l_max 24
_diffrn_reflns_limit_l_min -23
_diffrn_reflns_number 19342
_diffrn_reflns_point_group_measured_fraction_full 0.989
_diffrn_reflns_point_group_measured_fraction_max 0.989
_diffrn_reflns_theta_full 24.998
_diffrn_reflns_theta_max 24.998
_diffrn_reflns_theta_min 1.770
_exptl_absorpt_coefficient_mu 0.075
_exptl_absorpt_correction_T_max 1.0000
_exptl_absorpt_correction_T_min 0.8632
_exptl_absorpt_correction_type multi-scan
_exptl_absorpt_process_details 'CrystalClear (Rigaku Inc., 2008)'
_exptl_crystal_colour colorless
_exptl_crystal_density_diffrn 1.285
_exptl_crystal_description plate
_exptl_crystal_F_000 832
_exptl_crystal_size_max 0.12
_exptl_crystal_size_mid 0.11
_exptl_crystal_size_min 0.03
_refine_diff_density_max 0.438
_refine_diff_density_min -0.444
_refine_diff_density_rms 0.107
_refine_ls_abs_structure_details
;
 Flack x determined using 1079 quotients [(I+)-(I-)]/[(I+)+(I-)]
 (Parsons, Flack and Wagner, Acta Cryst. B69 (2013) 249-259).
;
_refine_ls_abs_structure_Flack -0.9(10)
_refine_ls_extinction_method none
_refine_ls_goodness_of_fit_ref 1.220
_refine_ls_hydrogen_treatment constr
_refine_ls_matrix_type full
_refine_ls_number_parameters 280
_refine_ls_number_reflns 3574
_refine_ls_number_restraints 1
_refine_ls_restrained_S_all 1.219
_refine_ls_R_factor_all 0.0919
_refine_ls_R_factor_gt 0.0772
_refine_ls_shift/su_max 0.000
_refine_ls_shift/su_mean 0.000
_refine_ls_structure_factor_coef Fsqd
_refine_ls_weighting_details 'w=1/[\s^2^(Fo^2^)+(0.1068P)^2^+1.2594P] where P=(Fo^2^+2Fc^2^)/3'
_refine_ls_weighting_scheme calc
_refine_ls_wR_factor_gt 0.1932
_refine_ls_wR_factor_ref 0.2209
_reflns_Friedel_coverage 0.929
_reflns_Friedel_fraction_full 0.985
_reflns_Friedel_fraction_max 0.985
_reflns_number_gt 3221
_reflns_number_total 3574
_reflns_threshold_expression 'I > 2\s(I)'
_cod_data_source_file c8qm00613j2.cif
_cod_data_source_block bwn18053
_cod_original_cell_volume 2049.7(7)
_cod_database_code 1554245
_shelx_shelxl_version_number 2014/7
_shelx_space_group_comment
;
The symmetry employed for this shelxl refinement is uniquely defined
by the following loop, which should always be used as a source of
symmetry information in preference to the above space-group names.
They are only intended as comments.
;
_shelx_estimated_absorpt_t_max 0.998
_shelx_estimated_absorpt_t_min 0.991
_olex2_refinement_description
;
1. Fixed Uiso
 At 1.2 times of:
  All C(H) groups
2.a Aromatic/amide H refined with riding coordinates:
 C3(H3), C4(H4), C6(H6), C7(H7), C9(H9), C10(H10), C12(H12), C13(H13),
 C15(H15), C16(H16), C17(H17), C18(H18), C19(H19), C21(H21), C23(H23), C25(H25),
  C26(H26), C27(H27), C28(H28), C29(H29)
;
_olex2_submission_special_instructions 'No special instructions were received'

loop_
_space_group_symop_operation_xyz
'x, y, z'
'-x, -y, z+1/2'
'x+1/2, -y, z'
'-x+1/2, y, z+1/2'

loop_
_atom_site_label
_atom_site_type_symbol
_atom_site_fract_x
_atom_site_fract_y
_atom_site_fract_z
_atom_site_U_iso_or_equiv
_atom_site_adp_type
_atom_site_occupancy
_atom_site_site_symmetry_order
_atom_site_calc_flag
_atom_site_refinement_flags_posn
N1 N -0.3442(9) 0.5061(7) -0.0432(4) 0.0481(19) Uani 1 1 d .
N2 N 0.2227(7) 0.7643(5) 0.4201(3) 0.0255(13) Uani 1 1 d .
C1 C -0.2684(9) 0.5282(7) 0.0016(4) 0.0339(18) Uani 1 1 d .
C2 C -0.1776(8) 0.5558(7) 0.0586(4) 0.0303(17) Uani 1 1 d .
C3 C -0.1520(9) 0.4731(7) 0.1074(4) 0.0342(18) Uani 1 1 d .
H3 H -0.1928 0.3971 0.1027 0.041 Uiso 1 1 calc R
C4 C -0.0683(9) 0.5007(6) 0.1621(4) 0.0317(17) Uani 1 1 d .
H4 H -0.0489 0.4422 0.1940 0.038 Uiso 1 1 calc R
C5 C -0.0106(8) 0.6120(6) 0.1723(4) 0.0270(16) Uani 1 1 d .
C6 C -0.0340(9) 0.6944(7) 0.1222(3) 0.0315(18) Uani 1 1 d .
H6 H 0.0076 0.7701 0.1271 0.038 Uiso 1 1 calc R
C7 C -0.1154(10) 0.6680(7) 0.0664(4) 0.0362(19) Uani 1 1 d .
H7 H -0.1297 0.7251 0.0331 0.043 Uiso 1 1 calc R
C8 C 0.0666(8) 0.6453(6) 0.2348(4) 0.0268(16) Uani 1 1 d .
C9 C 0.0380(9) 0.5839(6) 0.2924(3) 0.0265(16) Uani 1 1 d .
H9 H -0.0233 0.5159 0.2903 0.032 Uiso 1 1 calc R
C10 C 0.0955(8) 0.6184(6) 0.3524(4) 0.0277(16) Uani 1 1 d .
H10 H 0.0753 0.5742 0.3910 0.033 Uiso 1 1 calc R
C11 C 0.1846(8) 0.7201(7) 0.3560(4) 0.0283(16) Uani 1 1 d .
C12 C 0.2190(9) 0.7799(6) 0.2992(4) 0.0295(17) Uani 1 1 d .
H12 H 0.2807 0.8476 0.3014 0.035 Uiso 1 1 calc R
C13 C 0.1641(8) 0.7417(6) 0.2387(4) 0.0276(16) Uani 1 1 d .
H13 H 0.1928 0.7814 0.1996 0.033 Uiso 1 1 calc R
C14 C 0.5003(8) 0.8148(6) 0.4029(4) 0.0237(15) Uani 1 1 d .
C15 C 0.5459(8) 0.7155(6) 0.3684(4) 0.0285(16) Uani 1 1 d .
H15 H 0.4800 0.6500 0.3669 0.034 Uiso 1 1 calc R
C16 C 0.6852(8) 0.7106(6) 0.3363(4) 0.0320(18) Uani 1 1 d .
H16 H 0.7134 0.6422 0.3131 0.038 Uiso 1 1 calc R
C17 C 0.7837(8) 0.8048(6) 0.3378(4) 0.0302(17) Uani 1 1 d .
H17 H 0.8787 0.8019 0.3155 0.036 Uiso 1 1 calc R
C18 C 0.7411(8) 0.9036(6) 0.3726(4) 0.0325(18) Uani 1 1 d .
H18 H 0.8086 0.9681 0.3743 0.039 Uiso 1 1 calc R
C19 C 0.6026(8) 0.9100(7) 0.4048(4) 0.0318(17) Uani 1 1 d .
H19 H 0.5759 0.9784 0.4283 0.038 Uiso 1 1 calc R
C20 C 0.3576(8) 0.8199(5) 0.4394(3) 0.0241(15) Uani 1 1 d .
C21 C 0.3297(8) 0.8657(6) 0.5009(4) 0.0264(16) Uani 1 1 d .
H21 H 0.4011 0.9088 0.5263 0.032 Uiso 1 1 calc R
C22 C 0.1781(8) 0.8390(6) 0.5210(4) 0.0268(15) Uani 1 1 d .
C23 C 0.1158(9) 0.7755(6) 0.4701(4) 0.0259(16) Uani 1 1 d .
H23 H 0.0155 0.7443 0.4693 0.031 Uiso 1 1 calc R
C24 C 0.1055(8) 0.8689(6) 0.5838(4) 0.0265(16) Uani 1 1 d .
C25 C -0.0133(9) 0.7997(7) 0.6106(4) 0.0316(17) Uani 1 1 d .
H25 H -0.0515 0.7359 0.5859 0.038 Uiso 1 1 calc R
C26 C -0.0739(9) 0.8230(7) 0.6714(4) 0.0363(19) Uani 1 1 d .
H26 H -0.1506 0.7739 0.6891 0.044 Uiso 1 1 calc R
C27 C -0.0234(9) 0.9181(7) 0.7071(4) 0.0336(18) Uani 1 1 d .
H27 H -0.0661 0.9347 0.7491 0.040 Uiso 1 1 calc R
C28 C 0.0885(9) 0.9883(7) 0.6816(4) 0.0313(17) Uani 1 1 d .
H28 H 0.1217 1.0541 0.7060 0.038 Uiso 1 1 calc R
C29 C 0.1541(9) 0.9647(6) 0.6207(3) 0.0301(17) Uani 1 1 d .
H29 H 0.2323 1.0137 0.6041 0.036 Uiso 1 1 calc R

loop_
_atom_site_aniso_label
_atom_site_aniso_U_11
_atom_site_aniso_U_22
_atom_site_aniso_U_33
_atom_site_aniso_U_23
_atom_site_aniso_U_13
_atom_site_aniso_U_12
N1 0.050(5) 0.048(4) 0.046(4) -0.003(4) -0.017(4) 0.002(4)
N2 0.030(3) 0.021(3) 0.026(3) -0.002(2) -0.001(3) -0.001(3)
C1 0.031(4) 0.033(4) 0.039(5) 0.000(4) -0.001(4) 0.002(3)
C2 0.025(4) 0.035(4) 0.031(4) -0.006(3) 0.002(3) -0.001(3)
C3 0.029(4) 0.028(4) 0.045(5) 0.003(4) 0.002(4) -0.002(3)
C4 0.038(4) 0.024(3) 0.032(4) 0.006(3) -0.001(4) 0.000(3)
C5 0.022(4) 0.028(4) 0.031(4) -0.005(3) 0.004(3) 0.005(3)
C6 0.038(4) 0.031(4) 0.026(4) 0.003(3) 0.006(3) -0.012(3)
C7 0.042(5) 0.033(4) 0.033(4) 0.003(3) 0.004(4) -0.001(4)
C8 0.026(4) 0.023(3) 0.032(4) -0.005(3) 0.002(3) 0.002(3)
C9 0.038(4) 0.018(3) 0.024(4) 0.000(3) -0.001(3) 0.002(3)
C10 0.028(4) 0.024(4) 0.031(4) 0.005(3) 0.004(3) -0.003(3)
C11 0.030(4) 0.031(4) 0.024(4) -0.002(3) -0.001(3) 0.006(3)
C12 0.036(4) 0.026(4) 0.026(4) 0.004(3) 0.002(3) 0.000(3)
C13 0.029(4) 0.031(4) 0.022(4) 0.001(3) 0.005(3) -0.005(3)
C14 0.026(3) 0.018(3) 0.026(4) 0.002(3) -0.003(3) 0.007(3)
C15 0.027(4) 0.025(4) 0.034(4) -0.001(3) 0.000(3) 0.001(3)
C16 0.035(4) 0.022(4) 0.040(4) -0.005(3) -0.002(4) 0.006(3)
C17 0.023(4) 0.030(4) 0.038(5) 0.000(3) 0.001(3) -0.002(3)
C18 0.027(4) 0.027(4) 0.044(5) -0.001(4) -0.004(4) -0.007(3)
C19 0.033(4) 0.032(4) 0.030(4) -0.004(3) -0.007(3) 0.003(3)
C20 0.028(4) 0.016(3) 0.028(4) 0.002(3) -0.003(3) 0.001(3)
C21 0.033(4) 0.020(3) 0.026(4) -0.001(3) -0.002(3) 0.002(3)
C22 0.030(4) 0.025(3) 0.026(4) 0.004(3) 0.000(3) 0.001(3)
C23 0.023(4) 0.026(4) 0.029(4) 0.001(3) -0.004(3) -0.001(3)
C24 0.028(4) 0.030(4) 0.022(4) -0.001(3) 0.001(3) 0.005(3)
C25 0.031(4) 0.032(4) 0.032(4) -0.005(3) 0.000(3) 0.000(3)
C26 0.030(4) 0.039(4) 0.040(5) 0.003(4) 0.003(4) 0.002(4)
C27 0.030(4) 0.048(5) 0.023(4) -0.004(3) 0.000(3) 0.015(4)
C28 0.032(4) 0.034(4) 0.028(4) -0.008(3) -0.007(3) 0.001(3)
C29 0.033(4) 0.030(4) 0.027(4) 0.004(3) -0.004(3) -0.001(3)

loop_
_atom_type_symbol
_atom_type_description
_atom_type_scat_dispersion_real
_atom_type_scat_dispersion_imag
_atom_type_scat_source
C C 0.0033 0.0016 'International Tables Vol C Tables 4.2.6.8 and 6.1.1.4'
H H 0.0000 0.0000 'International Tables Vol C Tables 4.2.6.8 and 6.1.1.4'
N N 0.0061 0.0033 'International Tables Vol C Tables 4.2.6.8 and 6.1.1.4'

loop_
_geom_angle_atom_site_label_1
_geom_angle_atom_site_label_2
_geom_angle_atom_site_label_3
_geom_angle
C20 N2 C11 127.7(6)
C23 N2 C11 122.5(6)
C23 N2 C20 108.9(6)
N1 C1 C2 178.5(9)
C3 C2 C1 120.7(7)
C3 C2 C7 119.0(7)
C7 C2 C1 120.3(7)
C2 C3 H3 119.8
C4 C3 C2 120.3(7)
C4 C3 H3 119.8
C3 C4 H4 119.0
C3 C4 C5 122.0(7)
C5 C4 H4 119.0
C4 C5 C6 117.3(7)
C4 C5 C8 122.0(7)
C6 C5 C8 120.6(7)
C5 C6 H6 119.2
C7 C6 C5 121.6(7)
C7 C6 H6 119.2
C2 C7 H7 120.2
C6 C7 C2 119.7(7)
C6 C7 H7 120.2
C9 C8 C5 120.3(6)
C9 C8 C13 117.6(7)
C13 C8 C5 122.0(7)
C8 C9 H9 118.9
C10 C9 C8 122.2(7)
C10 C9 H9 118.9
C9 C10 H10 120.4
C9 C10 C11 119.2(7)
C11 C10 H10 120.4
C10 C11 N2 118.0(6)
C12 C11 N2 122.1(7)
C12 C11 C10 119.6(7)
C11 C12 H12 119.8
C11 C12 C13 120.4(7)
C13 C12 H12 119.8
C8 C13 H13 119.6
C12 C13 C8 120.8(7)
C12 C13 H13 119.6
C15 C14 C19 117.6(7)
C15 C14 C20 122.2(6)
C19 C14 C20 120.0(6)
C14 C15 H15 119.3
C16 C15 C14 121.4(7)
C16 C15 H15 119.3
C15 C16 H16 119.8
C15 C16 C17 120.4(7)
C17 C16 H16 119.8
C16 C17 H17 120.5
C16 C17 C18 118.9(7)
C18 C17 H17 120.5
C17 C18 H18 119.3
C19 C18 C17 121.3(7)
C19 C18 H18 119.3
C14 C19 H19 119.9
C18 C19 C14 120.3(7)
C18 C19 H19 119.9
N2 C20 C14 124.4(6)
C21 C20 N2 106.1(6)
C21 C20 C14 129.0(7)
C20 C21 H21 125.0
C20 C21 C22 110.0(7)
C22 C21 H21 125.0
C21 C22 C24 127.2(7)
C23 C22 C21 105.6(6)
C23 C22 C24 127.2(7)
N2 C23 H23 125.4
C22 C23 N2 109.2(6)
C22 C23 H23 125.4
C25 C24 C22 121.3(7)
C29 C24 C22 121.2(7)
C29 C24 C25 117.4(7)
C24 C25 H25 119.3
C26 C25 C24 121.3(7)
C26 C25 H25 119.3
C25 C26 H26 119.9
C25 C26 C27 120.1(8)
C27 C26 H26 119.9
C26 C27 H27 120.1
C28 C27 C26 119.8(7)
C28 C27 H27 120.1
C27 C28 H28 119.5
C27 C28 C29 121.0(7)
C29 C28 H28 119.5
C24 C29 H29 119.9
C28 C29 C24 120.3(7)
C28 C29 H29 119.9

loop_
_geom_bond_atom_site_label_1
_geom_bond_atom_site_label_2
_geom_bond_distance
N1 C1 1.156(10)
N2 C11 1.436(9)
N2 C20 1.402(9)
N2 C23 1.387(10)
C1 C2 1.441(11)
C2 C3 1.391(11)
C2 C7 1.411(11)
C3 H3 0.9500
C3 C4 1.369(11)
C4 H4 0.9500
C4 C5 1.393(10)
C5 C6 1.406(11)
C5 C8 1.487(11)
C6 H6 0.9500
C6 C7 1.374(11)
C7 H7 0.9500
C8 C9 1.389(10)
C8 C13 1.404(10)
C9 H9 0.9500
C9 C10 1.378(10)
C10 H10 0.9500
C10 C11 1.410(11)
C11 C12 1.376(10)
C12 H12 0.9500
C12 C13 1.391(11)
C13 H13 0.9500
C14 C15 1.399(10)
C14 C19 1.417(11)
C14 C20 1.456(10)
C15 H15 0.9500
C15 C16 1.386(10)
C16 H16 0.9500
C16 C17 1.387(10)
C17 H17 0.9500
C17 C18 1.390(11)
C18 H18 0.9500
C18 C19 1.381(11)
C19 H19 0.9500
C20 C21 1.378(10)
C21 H21 0.9500
C21 C22 1.425(10)
C22 C23 1.380(10)
C22 C24 1.465(10)
C23 H23 0.9500
C24 C25 1.420(11)
C24 C29 1.400(10)
C25 H25 0.9500
C25 C26 1.371(12)
C26 H26 0.9500
C26 C27 1.385(12)
C27 H27 0.9500
C27 C28 1.373(12)
C28 H28 0.9500
C28 C29 1.391(11)
C29 H29 0.9500

loop_
_geom_torsion_atom_site_label_1
_geom_torsion_atom_site_label_2
_geom_torsion_atom_site_label_3
_geom_torsion_atom_site_label_4
_geom_torsion
N2 C11 C12 C13 -172.0(7)
N2 C20 C21 C22 0.4(8)
C1 C2 C3 C4 -178.6(7)
C1 C2 C7 C6 177.5(7)
C2 C3 C4 C5 2.3(12)
C3 C2 C7 C6 -1.4(12)
C3 C4 C5 C6 -3.7(12)
C3 C4 C5 C8 173.6(7)
C4 C5 C6 C7 2.5(11)
C4 C5 C8 C9 -23.0(11)
C4 C5 C8 C13 160.1(7)
C5 C6 C7 C2 0.0(12)
C5 C8 C9 C10 -173.7(7)
C5 C8 C13 C12 171.6(7)
C6 C5 C8 C9 154.2(7)
C6 C5 C8 C13 -22.7(11)
C7 C2 C3 C4 0.3(12)
C8 C5 C6 C7 -174.9(7)
C8 C9 C10 C11 0.9(11)
C9 C8 C13 C12 -5.4(11)
C9 C10 C11 N2 170.3(6)
C9 C10 C11 C12 -3.3(11)
C10 C11 C12 C13 1.2(11)
C11 N2 C20 C14 -17.8(11)
C11 N2 C20 C21 168.7(6)
C11 N2 C23 C22 -169.2(6)
C11 C12 C13 C8 3.2(11)
C13 C8 C9 C10 3.4(11)
C14 C15 C16 C17 0.2(12)
C14 C20 C21 C22 -172.7(7)
C15 C14 C19 C18 0.9(10)
C15 C14 C20 N2 -34.9(10)
C15 C14 C20 C21 137.1(8)
C15 C16 C17 C18 0.7(11)
C16 C17 C18 C19 -0.8(11)
C17 C18 C19 C14 0.0(11)
C19 C14 C15 C16 -1.0(11)
C19 C14 C20 N2 149.1(7)
C19 C14 C20 C21 -38.9(11)
C20 N2 C11 C10 145.3(7)
C20 N2 C11 C12 -41.3(10)
C20 N2 C23 C22 1.0(8)
C20 C14 C15 C16 -177.1(7)
C20 C14 C19 C18 177.1(7)
C20 C21 C22 C23 0.2(8)
C20 C21 C22 C24 178.2(7)
C21 C22 C23 N2 -0.7(8)
C21 C22 C24 C25 -152.1(8)
C21 C22 C24 C29 25.6(11)
C22 C24 C25 C26 175.4(7)
C22 C24 C29 C28 -176.9(7)
C23 N2 C11 C10 -46.4(9)
C23 N2 C11 C12 126.9(7)
C23 N2 C20 C14 172.7(6)
C23 N2 C20 C21 -0.8(7)
C23 C22 C24 C25 25.4(11)
C23 C22 C24 C29 -156.8(7)
C24 C22 C23 N2 -178.7(7)
C24 C25 C26 C27 2.3(12)
C25 C24 C29 C28 0.9(10)
C25 C26 C27 C28 -0.6(11)
C26 C27 C28 C29 -0.9(11)
C27 C28 C29 C24 0.8(11)
C29 C24 C25 C26 -2.5(11)
